data_1529809
loop_
_publ_author_name
'Didisheim, J.J.'
'Prince, E.'
'Wuensch, B.J.'

_publ_section_title
;
 Neutron Rietveld analysis of structural changes in NASICON solid
 solutions Na1+x Zr2 Six P3-x O12 at elevated temperatures: x=1.6 and 2.0
 at 320C
;
_journal_name_full 'Solid State Ionics'
_journal_page_first 944
_journal_page_last 958
_journal_volume 1819
_journal_year 1986
_chemical_formula_sum 'Na3 O12 P Si2 Zr2'
_chemical_name_systematic 'Na3 Zr2 Si2 P O12'
_space_group_IT_number 167
_symmetry_space_group_name_Hall '-R 3 2"c'
_symmetry_space_group_name_H-M 'R -3 c :H'
_cell_angle_alpha 90
_cell_angle_beta 90
_cell_angle_gamma 120
_cell_formula_units_Z 6
_cell_length_a 9.0535
_cell_length_b 9.0535
_cell_length_c 23.0677
_cell_volume 1637.450
_citation_journal_id_ASTM SSIOD3
_cod_data_source_file Didisheim_SSIOD3_1986_1358.cif
_cod_data_source_block Na3O12P1Si2Zr2
_cod_original_cell_volume 1637.45
_cod_original_formula_sum 'Na3 O12 P1 Si2 Zr2'
_cod_database_code 1529809

loop_
_symmetry_equiv_pos_as_xyz
x,y,z
-y,x-y,z
-x+y,-x,z
y,x,-z+1/2
-x,-x+y,-z+1/2
x-y,-y,-z+1/2
-x,-y,-z
y,-x+y,-z
x-y,x,-z
-y,-x,z-1/2
x,x-y,z-1/2
-x+y,y,z-1/2
x+2/3,y+1/3,z+1/3
-y+2/3,x-y+1/3,z+1/3
-x+y+2/3,-x+1/3,z+1/3
y+2/3,x+1/3,-z+5/6
-x+2/3,-x+y+1/3,-z+5/6
x-y+2/3,-y+1/3,-z+5/6
-x+2/3,-y+1/3,-z+1/3
y+2/3,-x+y+1/3,-z+1/3
x-y+2/3,x+1/3,-z+1/3
-y+2/3,-x+1/3,z-1/6
x+2/3,x-y+1/3,z-1/6
-x+y+2/3,y+1/3,z-1/6
x+1/3,y+2/3,z+2/3
-y+1/3,x-y+2/3,z+2/3
-x+y+1/3,-x+2/3,z+2/3
y+1/3,x+2/3,-z+7/6
-x+1/3,-x+y+2/3,-z+7/6
x-y+1/3,-y+2/3,-z+7/6
-x+1/3,-y+2/3,-z+2/3
y+1/3,-x+y+2/3,-z+2/3
x-y+1/3,x+2/3,-z+2/3
-y+1/3,-x+2/3,z+1/6
x+1/3,x-y+2/3,z+1/6
-x+y+1/3,y+2/3,z+1/6

loop_
_atom_site_label
_atom_site_type_symbol
_atom_site_fract_x
_atom_site_fract_y
_atom_site_fract_z
_atom_site_occupancy
_atom_site_U_iso_or_equiv
Zr1 Zr+4 0 0 0.1469 1 0.0
P1 P+5 0.2883 0 0.25 0.33 0.0
Si1 Si+4 0.2883 0 0.25 0.67 0.0
O1 O-2 0.1762 -0.036 0.1944 1 0.0
Na1 Na+1 0 0 0 1.01 0.0
O2 O-2 0.1939 0.1707 0.0929 1 0.0
Na2 Na+1 0.6292 0 0.25 0.66 0.0
